data_4343799
loop_
_publ_author_name
'Siegel, S.'
'Tani, B.S.'
'Appelman, E.'

_publ_section_title
;
 The crystal structure of potassium perbromate
;
_journal_name_full 'Inorganic Chemistry'
_journal_page_first 1190
_journal_page_last 1191
_journal_volume 8
_journal_year 1969
_chemical_formula_sum 'Br K O4'
_chemical_name_systematic 'K Br O4'
_space_group_IT_number 62
_symmetry_space_group_name_Hall '-P 2ac 2n'
_symmetry_space_group_name_H-M 'P n m a'
_cell_angle_alpha 90
_cell_angle_beta 90
_cell_angle_gamma 90
_cell_formula_units_Z 4
_cell_length_a 8.93
_cell_length_b 5.921
_cell_length_c 7.488
_cell_volume 395.924
_citation_journal_id_ASTM INOCAJ
_cod_data_source_file Siegel_INOCAJ_1969_1312.cif
_cod_data_source_block Br1K1O4
_cod_original_cell_volume 395.9245
_cod_original_formula_sum 'Br1 K1 O4'
_cod_database_code 4343799

loop_
_symmetry_equiv_pos_as_xyz
x,y,z
-x+1/2,-y,z+1/2
x+1/2,-y+1/2,-z+1/2
-x,y+1/2,-z
-x,-y,-z
x-1/2,y,-z-1/2
-x-1/2,y-1/2,z-1/2
x,-y-1/2,z

loop_
_atom_site_label
_atom_site_type_symbol
_atom_site_fract_x
_atom_site_fract_y
_atom_site_fract_z
_atom_site_occupancy
_atom_site_U_iso_or_equiv
Br1 Br+7 0.07019 0.25 0.6847 1 0.0
O3 O-2 0.0811 0.0277 0.809 1 0.0
O1 O-2 0.207 0.25 0.548 1 0.0
O2 O-2 0.914 0.25 0.577 1 0.0
K1 K+1 0.1776 0.25 0.1623 1 0.0
